data_7005202
loop_
_publ_author_name
'Sato, Naoki'
'Nishikiori, Shin-Ichi'

_publ_section_title
;
 Crystal structure and dynamic properties of a bimetallic cyano complex
 Cd(C4H8O2)Cu(CN)3 with an interpenetrating 3D framework containing a
 1,4-dioxane bridging ligand as a rotor.
;
_journal_issue 11
_journal_name_full 'Dalton transactions (Cambridge, England : 2003)'
_journal_page_first 1115
_journal_page_last 1119
_journal_paper_doi 10.1039/b617894d
_journal_year 2007
_chemical_formula_moiety 'C7 H8 Cd Cu N3 O2'
_chemical_formula_sum 'C7 H8 Cd Cu N3 O2'
_chemical_formula_weight 342.12
_chemical_name_systematic
;
?
;
_space_group_IT_number 194
_symmetry_cell_setting hexagonal
_symmetry_space_group_name_Hall '-P 6c 2c'
_symmetry_space_group_name_H-M 'P 63/m m c'
_atom_sites_solution_hydrogens geom
_atom_sites_solution_primary heavy
_atom_sites_solution_secondary difmap
_audit_creation_method SHELXL-97
_cell_angle_alpha 90.00
_cell_angle_beta 90.00
_cell_angle_gamma 120.00
_cell_formula_units_Z 2
_cell_length_a 9.073(4)
_cell_length_b 9.073(4)
_cell_length_c 7.607(5)
_cell_measurement_reflns_used 11516
_cell_measurement_temperature 298(2)
_cell_measurement_theta_max 29.99
_cell_measurement_theta_min 3.74
_cell_volume 542.3(5)
_computing_cell_refinement 'PROCESS-AUTO (Rigaku, 1998)'
_computing_data_collection 'PROCESS-AUTO (Rigaku, 1998)'
_computing_data_reduction 'PROCESS-AUTO (Rigaku, 1998)'
_computing_molecular_graphics 'Ortep3 for Windows (Farrugia, 1997)'
_computing_publication_material 'SHELXL-97 (Sheldrick, 1997)'
_computing_structure_refinement 'SHELXL-97 (Sheldrick, 1997)'
_computing_structure_solution 'SHELXS-97 (Sheldrick, 1997)'
_diffrn_ambient_temperature 298(2)
_diffrn_detector_area_resol_mean 10.0
_diffrn_measured_fraction_theta_full 0.995
_diffrn_measured_fraction_theta_max 0.995
_diffrn_measurement_device_type 'Rigaku RAXIS-RAPID imaging-plate'
_diffrn_measurement_method \w
_diffrn_radiation_monochromator graphite
_diffrn_radiation_source 'fine-focus sealed X-ray tube'
_diffrn_radiation_type MoK\a
_diffrn_radiation_wavelength 0.710688
_diffrn_reflns_av_R_equivalents 0.0515
_diffrn_reflns_av_sigmaI/netI 0.0430
_diffrn_reflns_limit_h_max 11
_diffrn_reflns_limit_h_min 0
_diffrn_reflns_limit_k_max 6
_diffrn_reflns_limit_k_min 0
_diffrn_reflns_limit_l_max 11
_diffrn_reflns_limit_l_min 0
_diffrn_reflns_number 7138
_diffrn_reflns_theta_full 32.00
_diffrn_reflns_theta_max 32.00
_diffrn_reflns_theta_min 2.59
_exptl_absorpt_coefficient_mu 3.898
_exptl_absorpt_correction_T_max 0.42209
_exptl_absorpt_correction_T_min 0.24515
_exptl_absorpt_correction_type numerical
_exptl_absorpt_process_details 'Numabs (Higashi, 1999)'
_exptl_crystal_colour colorless
_exptl_crystal_density_diffrn 2.095
_exptl_crystal_density_method 'not measured'
_exptl_crystal_description prism
_exptl_crystal_F_000 328
_exptl_crystal_size_max 0.50
_exptl_crystal_size_mid 0.30
_exptl_crystal_size_min 0.15
_refine_diff_density_max 2.401
_refine_diff_density_min -0.757
_refine_diff_density_rms 0.122
_refine_ls_extinction_coef 0.033(4)
_refine_ls_extinction_expression Fc^*^=kFc[1+0.001xFc^2^\l^3^/sin(2\q)]^-1/4^
_refine_ls_extinction_method SHELXL
_refine_ls_goodness_of_fit_ref 1.134
_refine_ls_hydrogen_treatment noref
_refine_ls_matrix_type full
_refine_ls_number_parameters 29
_refine_ls_number_reflns 392
_refine_ls_number_restraints 0
_refine_ls_restrained_S_all 1.134
_refine_ls_R_factor_all 0.0416
_refine_ls_R_factor_gt 0.0379
_refine_ls_shift/su_max 0.001
_refine_ls_shift/su_mean 0.000
_refine_ls_structure_factor_coef Fsqd
_refine_ls_weighting_details 'calc w=1/[\s^2^(Fo^2^)+(0.0363P)^2^+0.7837P] where P=(Fo^2^+2Fc^2^)/3'
_refine_ls_weighting_scheme calc
_refine_ls_wR_factor_gt 0.1109
_refine_ls_wR_factor_ref 0.1134
_reflns_number_gt 332
_reflns_number_total 392
_reflns_threshold_expression I>2\s(I)
_cod_data_source_file b617894d.txt
_cod_data_source_block she
_cod_database_code 7005202

loop_
_symmetry_equiv_pos_as_xyz
'x, y, z'
'x-y, x, z+1/2'
'-y, x-y, z'
'y, x, -z'
'x, x-y, -z+1/2'
'-x, -x+y, -z'
'-x, -y, z+1/2'
'-x+y, -x, z'
'y, -x+y, z+1/2'
'-y, -x, -z+1/2'
'-x+y, y, -z+1/2'
'x-y, -y, -z'
'-x, -y, -z'
'-x+y, -x, -z-1/2'
'y, -x+y, -z'
'-y, -x, z'
'-x, -x+y, z-1/2'
'x, x-y, z'
'x, y, -z-1/2'
'x-y, x, -z'
'-y, x-y, -z-1/2'
'y, x, z-1/2'
'x-y, -y, z-1/2'
'-x+y, y, z'

loop_
_atom_site_label
_atom_site_type_symbol
_atom_site_fract_x
_atom_site_fract_y
_atom_site_fract_z
_atom_site_U_iso_or_equiv
_atom_site_adp_type
_atom_site_occupancy
_atom_site_symmetry_multiplicity
_atom_site_calc_flag
_atom_site_refinement_flags
_atom_site_disorder_assembly
_atom_site_disorder_group
Cd1 Cd 0.3333 0.6667 0.2500 0.0343(3) Uani 1 12 d S . .
Cu1 Cu 0.0000 0.0000 0.2500 0.0541(5) Uani 1 12 d S . .
N1 N 0.1954(4) 0.3908(8) 0.2500 0.0509(13) Uani 1 4 d S . .
C1 C 0.1232(5) 0.2464(9) 0.2500 0.058(2) Uani 1 4 d S . .
O11 O 0.3333 0.6667 0.5697(9) 0.0544(18) Uani 1 6 d S . .
C11 C 0.2555(14) 0.511(3) 0.662(2) 0.102(12) Uani 0.3333 2 d SP . .
C12 C 0.192(3) 0.5962(14) 0.843(2) 0.121(14) Uani 0.3333 2 d SP . .
H11 H 0.3361 0.4708 0.6978 0.150 Uiso 0.1667 1 d P . .
H12 H 0.1570 0.4157 0.5984 0.150 Uiso 0.1667 1 d P . .
H21 H 0.0953 0.5047 0.9122 0.150 Uiso 0.1667 1 d P . .
H22 H 0.1585 0.6802 0.8025 0.150 Uiso 0.1667 1 d P . .

loop_
_atom_site_aniso_label
_atom_site_aniso_U_11
_atom_site_aniso_U_22
_atom_site_aniso_U_33
_atom_site_aniso_U_23
_atom_site_aniso_U_13
_atom_site_aniso_U_12
Cd1 0.0336(3) 0.0336(3) 0.0356(4) 0.000 0.000 0.01682(17)
Cu1 0.0366(5) 0.0366(5) 0.0890(12) 0.000 0.000 0.0183(2)
N1 0.057(3) 0.038(3) 0.052(3) 0.000 0.000 0.0189(13)
C1 0.039(2) 0.039(3) 0.096(6) 0.000 0.000 0.0194(17)
O11 0.065(3) 0.065(3) 0.033(3) 0.000 0.000 0.0325(14)
C11 0.18(3) 0.053(10) 0.034(8) -0.001(8) 0.000(4) 0.027(5)
C12 0.042(9) 0.23(3) 0.030(7) -0.004(4) -0.007(7) 0.021(4)

loop_
_atom_type_symbol
_atom_type_description
_atom_type_scat_dispersion_real
_atom_type_scat_dispersion_imag
_atom_type_scat_source
Cd Cd -0.8075 1.2024 'International Tables Vol C Tables 4.2.6.8 and 6.1.1.4'
Cu Cu 0.3201 1.2651 'International Tables Vol C Tables 4.2.6.8 and 6.1.1.4'
O O 0.0106 0.0060 'International Tables Vol C Tables 4.2.6.8 and 6.1.1.4'
N N 0.0061 0.0033 'International Tables Vol C Tables 4.2.6.8 and 6.1.1.4'
C C 0.0033 0.0016 'International Tables Vol C Tables 4.2.6.8 and 6.1.1.4'
H H 0.0000 0.0000 'International Tables Vol C Tables 4.2.6.8 and 6.1.1.4'

loop_
_geom_angle_atom_site_label_1
_geom_angle_atom_site_label_2
_geom_angle_atom_site_label_3
_geom_angle
_geom_angle_site_symmetry_1
_geom_angle_site_symmetry_2
_geom_angle_site_symmetry_3
_geom_angle_publ_flag
N1 Cd1 N1 120.0 . . 3_665 yes
N1 Cd1 O11 90.0 . . . yes
C1 Cu1 C1 120.0 . . 3_555 yes
C1 N1 Cd1 180.0 . . . yes
N1 C1 Cu1 180.0 . . . yes
O11 C11 C12 93.4(12) . . . yes
C11 C12 O11 99.0(13) . . 5_566 yes
C11 O11 C11 97.4(11) 16_665 . . yes
C12 O11 C12 96.0(12) 16_665 5_566 . yes
H11 C11 H12 108(2) . . . no
H11 C11 O11 114.1(11) . . . no
H11 C11 C12 113.1(14) . . . no
H12 C11 C12 113.5(10) . . . no
H12 C11 O11 114.1(14) . . . no
H21 C12 H22 108.4(18) . . . no
H21 C12 O11 112.6(14) . . 5_566 no
H21 C12 C11 112.3(10) . . . no
H22 C12 C11 111.8(14) . . . no
H22 C12 O11 112.7(11) . . 5_566 no

loop_
_geom_bond_atom_site_label_1
_geom_bond_atom_site_label_2
_geom_bond_distance
_geom_bond_site_symmetry_1
_geom_bond_site_symmetry_2
_geom_bond_publ_flag
Cd1 N1 2.168(6) . . yes
Cd1 O11 2.432(7) . . yes
Cu1 C1 1.936(7) . . yes
N1 C1 1.134(10) . . yes
O11 C11 1.41(2) . . yes
C11 C12 1.808(19) . . yes
C12 O11 1.29(2) . 5_566 yes
C11 H11 1.004(9) . . no
C11 H12 1.00(2) . . no
C12 H21 1.00(2) . . no
C12 H22 1.003(8) . . no

loop_
_geom_contact_atom_site_label_1
_geom_contact_atom_site_label_2
_geom_contact_distance
_geom_contact_site_symmetry_1
_geom_contact_site_symmetry_2
_geom_contact_publ_flag
H11 H21 2.87 . 9_554 no
H12 H21 2.67 . 17_555 no
H21 H21 2.01 . 6_557 no
H21 H21 2.15 . 13_567 no
H22 H21 2.99 . 13_567 no
